data_7227941
loop_
_publ_author_name
'Novais, Juliana S.'
'Campos, Vinicius R.'
'Silva, Ana Carolina J. A.'
'de Souza, Maria C. B. V.'
'Ferreira, Vitor F.'
'Keller, Vitor G. L.'
'Ferreira, Matheus O.'
'Dias, Flaviana R. F.'
'Vitorino, Ma\'ira I.'
'Sathler, Pl\'inio C.'
'Santana, Marcos V.'
'Resende, Jackson A. L. C.'
'Castro, Helena C.'
'Cunha, Anna C.'

_publ_section_title
;
 Synthesis and antimicrobial evaluation of promising
 7-arylamino-5,8-dioxo-5,8-dihydroisoquinoline-4-carboxylates and their
 halogenated amino compounds for treating Gram-negative bacterial
 infections
;
_journal_issue 30
_journal_name_full 'RSC Adv.'
_journal_page_first 18311
_journal_paper_doi 10.1039/C7RA00825B
_journal_volume 7
_journal_year 2017
_chemical_formula_moiety 'C19 H14 Br Cl N2 O4'
_chemical_formula_sum 'C19 H14 Br Cl N2 O4'
_chemical_formula_weight 449.68
_chemical_melting_point 414.0(10)
_chemical_name_common Isoquinoline
_chemical_name_systematic
'4-Carbomethoxy-7-(4-chlorophenylamino)-6-bromo-1,3-dimethyl-5,8-dioxo-5,8-dihydroisoquinoline '
_space_group_IT_number 15
_symmetry_cell_setting monoclinic
_symmetry_Int_Tables_number 15
_symmetry_space_group_name_Hall '-C 2yc'
_symmetry_space_group_name_H-M 'C 1 2/c 1'
_atom_sites_solution_hydrogens geom
_audit_creation_date 2016-10-05T09:24:16-00:00
_audit_creation_method 'WinGX routine CIF_UPDATE'
_audit_update_record
;
2017-01-18 deposited with the CCDC.
2017-02-23 downloaded from the CCDC.
;
_cell_angle_alpha 90
_cell_angle_beta 102.18(3)
_cell_angle_gamma 90
_cell_formula_units_Z 8
_cell_length_a 14.560(3)
_cell_length_b 10.207(2)
_cell_length_c 25.110(5)
_cell_measurement_reflns_used 6694
_cell_measurement_temperature 298(2)
_cell_measurement_theta_max 3.520
_cell_measurement_theta_min 23.852
_cell_volume 3647.7(13)
_computing_cell_refinement 'Dirax/lsq (Duisenberg & Schreurs, 1989-2000)'
_computing_data_collection 'Collect (Bruker AXS BV, 1997-2004)'
_computing_data_reduction 'EvalCCD (Duisenberg & Schreurs 1990-2000)'
_computing_structure_refinement 'SHELXL-2013 (Sheldrick, 2013)'
_computing_structure_solution 'SHELXS-97 (Sheldrick, 1990)'
_diffrn_ambient_temperature 298(2)
_diffrn_detector 'CCD plate'
_diffrn_detector_area_resol_mean 9
_diffrn_measured_fraction_theta_full 0.998
_diffrn_measured_fraction_theta_max 0.997
_diffrn_measurement_device '95mm CCD camera on \k-goniostat'
_diffrn_measurement_device_type KappaCCD
_diffrn_measurement_method 'CCD rotation images, thick slices'
_diffrn_radiation_monochromator 'horizonally mounted graphite crystal'
_diffrn_radiation_probe x-ray
_diffrn_radiation_type MoK\a
_diffrn_radiation_wavelength 0.71073
_diffrn_reflns_av_R_equivalents 0.0846
_diffrn_reflns_Laue_measured_fraction_full 0.998
_diffrn_reflns_Laue_measured_fraction_max 0.997
_diffrn_reflns_limit_h_max 17
_diffrn_reflns_limit_h_min -17
_diffrn_reflns_limit_k_max 12
_diffrn_reflns_limit_k_min -12
_diffrn_reflns_limit_l_max 30
_diffrn_reflns_limit_l_min 0
_diffrn_reflns_number 6491
_diffrn_reflns_point_group_measured_fraction_full 0.998
_diffrn_reflns_point_group_measured_fraction_max 0.997
_diffrn_reflns_theta_full 25.242
_diffrn_reflns_theta_max 25.999
_diffrn_reflns_theta_min 3.129
_diffrn_source 'Enraf Nonius FR590'
_exptl_absorpt_coefficient_mu 2.429
_exptl_absorpt_correction_T_max 0.7453
_exptl_absorpt_correction_T_min 0.3630
_exptl_absorpt_correction_type multi-scan
_exptl_absorpt_process_details
;
SADABS-2014/2 (Bruker,2014/2) was used for absorption correction. wR2(int) 
was 0.1322 before and 0.0960 after correction. The Ratio of minimum 
to maximum transmission is 0.4871. The \l/2 correction factor is 0.00150.
;
_exptl_crystal_colour ' orange'
_exptl_crystal_density_diffrn 1.638
_exptl_crystal_description ' plate'
_exptl_crystal_F_000 1808
_exptl_crystal_recrystallization_method 'Re-crystallisation from solvent'
_exptl_crystal_size_max 0.169
_exptl_crystal_size_mid 0.145
_exptl_crystal_size_min 0.030
_refine_diff_density_max 0.579
_refine_diff_density_min -0.493
_refine_diff_density_rms 0.084
_refine_ls_extinction_method none
_refine_ls_goodness_of_fit_ref 0.938
_refine_ls_hydrogen_treatment constr
_refine_ls_matrix_type full
_refine_ls_number_parameters 244
_refine_ls_number_reflns 3565
_refine_ls_number_restraints 0
_refine_ls_restrained_S_all 0.938
_refine_ls_R_factor_all 0.0987
_refine_ls_R_factor_gt 0.0507
_refine_ls_shift/su_max 0.001
_refine_ls_shift/su_mean 0
_refine_ls_structure_factor_coef Fsqd
_refine_ls_weighting_details 'w=1/[\s^2^(Fo^2^)+(0.0281P)^2^] where P=(Fo^2^+2Fc^2^)/3'
_refine_ls_weighting_scheme calc
_refine_ls_wR_factor_gt 0.1128
_refine_ls_wR_factor_ref 0.1283
_reflns_number_gt 2144
_reflns_number_total 3565
_reflns_threshold_expression 'I > 2\s(I)'
_cod_data_source_file c7ra00825b2.cif
_cod_data_source_block isonhclbr
_cod_depositor_comments
;
The following automatic conversions were performed:

'_chemical_melting_point' value '413-415' was changed to '414.0(10)'
- the average value was taken and precision was estimated.

Automatic conversion script
Id: cif_fix_values 4973 2017-02-22 13:04:09Z antanas 
;
_cod_original_cell_volume 3647.6(13)
_cod_original_sg_symbol_H-M 'C 2/c'
_cod_database_code 7227941

loop_
_symmetry_equiv_pos_as_xyz
'x, y, z'
'-x, y, -z+1/2'
'x+1/2, y+1/2, z'
'-x+1/2, y+1/2, -z+1/2'
'-x, -y, -z'
'x, -y, z-1/2'
'-x+1/2, -y+1/2, -z'
'x+1/2, -y+1/2, z-1/2'

loop_
_atom_site_label
_atom_site_type_symbol
_atom_site_fract_x
_atom_site_fract_y
_atom_site_fract_z
_atom_site_U_iso_or_equiv
_atom_site_adp_type
_atom_site_occupancy
_atom_site_calc_flag
Br1 Br 0.88818(4) 0.16507(4) 0.28505(2) 0.05014(19) Uani 1 d
Cl Cl 1.16621(15) 0.40827(17) 0.48918(7) 0.1022(7) Uani 1 d
C17 C 0.8625(5) -0.5094(5) 0.3589(2) 0.0646(15) Uani 1 d
H17A H 0.863 -0.602 0.3524 0.097 Uiso 1 calc
H17B H 0.8069 -0.4865 0.3716 0.097 Uiso 1 calc
H17C H 0.917 -0.4856 0.3858 0.097 Uiso 1 calc
C20 C 0.7842(4) -0.1973(6) 0.07015(19) 0.0699(16) Uani 1 d
H20A H 0.7198 -0.1837 0.0523 0.105 Uiso 1 calc
H20B H 0.8129 -0.2579 0.0494 0.105 Uiso 1 calc
H20C H 0.8172 -0.1153 0.073 0.105 Uiso 1 calc
C19 C 0.8732(3) -0.2720(5) 0.15210(18) 0.0432(11) Uani 1 d
N7 N 0.8672(3) -0.5133(4) 0.26380(16) 0.0539(11) Uani 1 d
C4 C 0.8753(3) -0.0961(5) 0.24710(18) 0.0421(11) Uani 1 d
O4 O 0.7881(2) -0.2492(3) 0.12344(12) 0.0506(8) Uani 1 d
O3 O 0.9434(2) -0.2608(4) 0.13421(13) 0.0652(10) Uani 1 d
C5 C 0.8712(3) -0.3236(4) 0.20802(17) 0.0405(10) Uani 1 d
C10 C 0.8683(3) -0.2429(4) 0.25245(17) 0.0386(10) Uani 1 d
O1 O 0.8399(3) -0.2509(3) 0.39085(13) 0.0555(9) Uani 1 d
O2 O 0.8733(3) -0.0499(3) 0.20209(13) 0.0611(10) Uani 1 d
C9 C 0.8628(3) -0.3003(4) 0.30228(17) 0.0389(10) Uani 1 d
C3 C 0.8847(3) -0.0170(4) 0.29553(17) 0.0408(11) Uani 1 d
C8 C 0.8633(3) -0.4371(4) 0.3066(2) 0.0470(11) Uani 1 d
C11 C 0.9674(3) 0.0877(4) 0.41628(18) 0.0438(11) Uani 1 d
C12 C 0.9526(4) 0.1564(5) 0.4617(2) 0.0613(14) Uani 1 d
H12 H 0.9017 0.1351 0.4771 0.074 Uiso 1 calc
N2 N 0.9042(3) -0.0138(4) 0.39540(15) 0.0492(10) Uani 1 d
H2 H 0.8707 -0.0428 0.4173 0.059 Uiso 1 calc
C14 C 1.0898(4) 0.2815(5) 0.4623(2) 0.0568(14) Uani 1 d
C2 C 0.8887(3) -0.0721(4) 0.34582(17) 0.0394(10) Uani 1 d
C16 C 1.0471(4) 0.1129(5) 0.3960(2) 0.0491(12) Uani 1 d
H16 H 1.0592 0.0648 0.3667 0.059 Uiso 1 calc
C1 C 0.8613(3) -0.2139(4) 0.34883(17) 0.0382(10) Uani 1 d
C13 C 1.0125(5) 0.2553(6) 0.4841(2) 0.0703(16) Uani 1 d
H13 H 1.0011 0.3037 0.5134 0.084 Uiso 1 calc
C18 C 0.8744(4) -0.5532(5) 0.1711(2) 0.0638(15) Uani 1 d
H18A H 0.8734 -0.6412 0.1844 0.096 Uiso 1 calc
H18B H 0.9312 -0.5394 0.1582 0.096 Uiso 1 calc
H18C H 0.8212 -0.5395 0.1418 0.096 Uiso 1 calc
C15 C 1.1084(4) 0.2104(5) 0.4196(2) 0.0539(13) Uani 1 d
H15 H 1.1623 0.2276 0.4064 0.065 Uiso 1 calc
C6 C 0.8706(3) -0.4596(5) 0.21577(18) 0.0461(11) Uani 1 d

loop_
_atom_site_aniso_label
_atom_site_aniso_U_11
_atom_site_aniso_U_22
_atom_site_aniso_U_33
_atom_site_aniso_U_23
_atom_site_aniso_U_13
_atom_site_aniso_U_12
Br1 0.0587(3) 0.0322(3) 0.0582(3) 0.0025(2) 0.0093(2) 0.0006(2)
Cl 0.1475(18) 0.0713(11) 0.0756(10) -0.0097(9) -0.0043(11) -0.0519(11)
C17 0.105(5) 0.034(3) 0.057(3) 0.002(2) 0.022(3) -0.016(3)
C20 0.079(4) 0.086(4) 0.042(3) 0.010(3) 0.007(3) 0.011(3)
C19 0.043(3) 0.043(3) 0.042(3) -0.009(2) 0.007(2) -0.001(2)
N7 0.075(3) 0.036(2) 0.051(2) -0.006(2) 0.014(2) -0.010(2)
C4 0.040(3) 0.044(3) 0.040(3) 0.001(2) 0.006(2) -0.002(2)
O4 0.045(2) 0.060(2) 0.0448(18) -0.0051(16) 0.0051(15) 0.0006(16)
O3 0.047(2) 0.095(3) 0.057(2) 0.007(2) 0.0178(18) -0.003(2)
C5 0.039(2) 0.043(3) 0.038(2) 0.000(2) 0.0064(19) -0.002(2)
C10 0.034(3) 0.038(2) 0.043(3) -0.002(2) 0.0048(19) -0.004(2)
O1 0.077(3) 0.048(2) 0.0485(19) -0.0013(16) 0.0284(18) -0.0088(18)
O2 0.097(3) 0.0437(19) 0.0434(19) 0.0040(16) 0.0160(18) -0.0122(19)
C9 0.043(3) 0.035(2) 0.039(2) 0.000(2) 0.009(2) -0.0069(19)
C3 0.043(3) 0.032(2) 0.047(3) 0.001(2) 0.010(2) -0.003(2)
C8 0.050(3) 0.033(2) 0.057(3) 0.000(2) 0.010(2) -0.006(2)
C11 0.052(3) 0.033(2) 0.046(2) -0.003(2) 0.009(2) 0.003(2)
C12 0.076(4) 0.057(3) 0.054(3) -0.015(3) 0.021(3) -0.001(3)
N2 0.062(3) 0.043(2) 0.048(2) -0.0091(19) 0.0235(19) -0.012(2)
C14 0.075(4) 0.040(3) 0.048(3) 0.002(2) -0.003(3) -0.012(3)
C2 0.040(3) 0.037(2) 0.042(2) -0.003(2) 0.011(2) -0.002(2)
C16 0.057(3) 0.042(3) 0.049(3) 0.000(2) 0.013(2) 0.001(2)
C1 0.041(3) 0.037(2) 0.038(2) 0.004(2) 0.012(2) -0.0007(19)
C13 0.092(5) 0.058(3) 0.059(3) -0.025(3) 0.012(3) -0.002(3)
C18 0.078(4) 0.048(3) 0.065(3) -0.013(3) 0.015(3) -0.005(3)
C15 0.057(3) 0.054(3) 0.047(3) 0.009(3) 0.003(2) -0.009(3)
C6 0.051(3) 0.041(3) 0.044(3) -0.011(2) 0.007(2) -0.004(2)

loop_
_atom_type_symbol
_atom_type_description
_atom_type_scat_dispersion_real
_atom_type_scat_dispersion_imag
_atom_type_scat_source
C C 0.0033 0.0016 'International Tables Vol C Tables 4.2.6.8 and 6.1.1.4'
H H 0 0 'International Tables Vol C Tables 4.2.6.8 and 6.1.1.4'
N N 0.0061 0.0033 'International Tables Vol C Tables 4.2.6.8 and 6.1.1.4'
O O 0.0106 0.006 'International Tables Vol C Tables 4.2.6.8 and 6.1.1.4'
Cl Cl 0.1484 0.1585 'International Tables Vol C Tables 4.2.6.8 and 6.1.1.4'
Br Br -0.2901 2.4595 'International Tables Vol C Tables 4.2.6.8 and 6.1.1.4'

loop_
_exptl_crystal_face_index_h
_exptl_crystal_face_index_k
_exptl_crystal_face_index_l
_exptl_crystal_face_perp_dist
0 0 1 0.015
0 0 -1 0.015
1 -1 0 0.092
-1 0 0 0.036
1 0 0 0.099
0 1 0 0.077

loop_
_geom_angle_atom_site_label_1
_geom_angle_atom_site_label_2
_geom_angle_atom_site_label_3
_geom_angle
O3 C19 O4 123.6(4)
O3 C19 C5 124.4(4)
O4 C19 C5 111.8(4)
C6 N7 C8 120.2(4)
O2 C4 C3 123.0(4)
O2 C4 C10 118.5(4)
C3 C4 C10 118.5(4)
C19 O4 C20 115.1(4)
C10 C5 C6 118.2(4)
C10 C5 C19 123.3(4)
C6 C5 C19 118.5(4)
C5 C10 C9 119.0(4)
C5 C10 C4 120.1(4)
C9 C10 C4 120.9(4)
C10 C9 C8 119.1(4)
C10 C9 C1 118.2(4)
C8 C9 C1 122.6(4)
C2 C3 C4 121.6(4)
C2 C3 Br1 122.5(3)
C4 C3 Br1 115.9(3)
N7 C8 C9 121.2(4)
N7 C8 C17 115.1(4)
C9 C8 C17 123.6(4)
C16 C11 C12 119.6(5)
C16 C11 N2 122.0(4)
C12 C11 N2 118.1(4)
C13 C12 C11 120.6(5)
C2 N2 C11 129.2(4)
C15 C14 C13 121.5(5)
C15 C14 Cl 118.7(4)
C13 C14 Cl 119.8(4)
N2 C2 C3 129.2(4)
N2 C2 C1 111.7(4)
C3 C2 C1 118.6(4)
C15 C16 C11 119.3(4)
O1 C1 C9 123.5(4)
O1 C1 C2 117.3(4)
C9 C1 C2 119.2(4)
C12 C13 C14 118.8(5)
C14 C15 C16 120.0(5)
N7 C6 C5 122.3(4)
N7 C6 C18 115.7(4)
C5 C6 C18 122.0(4)

loop_
_geom_bond_atom_site_label_1
_geom_bond_atom_site_label_2
_geom_bond_distance
Br1 C3 1.879(4)
Cl C14 1.747(5)
C17 C8 1.508(7)
C20 O4 1.429(6)
C19 O3 1.205(5)
C19 O4 1.316(5)
C19 C5 1.506(6)
N7 C6 1.335(6)
N7 C8 1.336(6)
C4 O2 1.219(5)
C4 C3 1.442(6)
C4 C10 1.510(6)
C5 C10 1.395(6)
C5 C6 1.402(6)
C10 C9 1.400(6)
O1 C1 1.221(5)
C9 C8 1.400(6)
C9 C1 1.468(6)
C3 C2 1.372(6)
C11 C16 1.386(7)
C11 C12 1.395(6)
C11 N2 1.411(6)
C12 C13 1.374(8)
N2 C2 1.355(5)
C14 C15 1.368(7)
C14 C13 1.377(8)
C2 C1 1.508(6)
C16 C15 1.384(7)
C18 C6 1.483(6)
